data_7249065
loop_
_publ_author_name
'Yang, Ling-Fei'
'Zhang, Zhi-Peng'
'Li, Yu-Lin'
'Cai, Shu-Ting'
'Li, Ze-Yan'
'Shen, Yi-Ran'
'Zhang, Zi-Ying'
'Lin, Jia-Yu'
'Ou, Yong-Cong'
'Wu, Jian-Zhong'

_publ_section_title
;
 Synthesis, structure and luminescence of two europium complexes of
 diphenylimidazophenanthrolines
;
_journal_issue 31
_journal_name_full CrystEngComm
_journal_page_first 4235
_journal_page_last 4240
_journal_paper_doi 10.1039/D4CE00440J
_journal_volume 26
_journal_year 2024
_chemical_formula_sum 'C25 H15 N5 O2'
_chemical_formula_weight 417.42
_space_group_crystal_system monoclinic
_space_group_IT_number 14
_space_group_name_Hall '-P 2ybc'
_space_group_name_H-M_alt 'P 1 21/c 1'
_atom_sites_solution_hydrogens geom
_audit_creation_method SHELXL-2018/3
_audit_update_record
;
2024-04-29 deposited with the CCDC.	2024-07-17 downloaded from the CCDC.
;
_cell_angle_alpha 90
_cell_angle_beta 99.628(2)
_cell_angle_gamma 90
_cell_formula_units_Z 8
_cell_length_a 25.9446(9)
_cell_length_b 16.1841(6)
_cell_length_c 9.4239(3)
_cell_measurement_reflns_used 8869
_cell_measurement_temperature 150(2)
_cell_measurement_theta_max 57.007
_cell_measurement_theta_min 2.811
_cell_volume 3901.3(2)
_computing_cell_refinement 'SAINT V8.40B (?, 2016)'
_computing_data_reduction 'SAINT V8.40B (?, 2016)'
_computing_structure_refinement 'SHELXL-2018/3 (Sheldrick, 2018)'
_computing_structure_solution 'SHELXT 2018/2 (Sheldrick, 2018)'
_diffrn_ambient_temperature 150(2)
_diffrn_measured_fraction_theta_full 0.990
_diffrn_measured_fraction_theta_max 0.990
_diffrn_measurement_device_type 'Bruker P4'
_diffrn_measurement_method '\w scans'
_diffrn_radiation_type MoK\a
_diffrn_radiation_wavelength 0.71073
_diffrn_reflns_av_R_equivalents 0.0521
_diffrn_reflns_av_unetI/netI 0.0448
_diffrn_reflns_Laue_measured_fraction_full 0.990
_diffrn_reflns_Laue_measured_fraction_max 0.990
_diffrn_reflns_limit_h_max 31
_diffrn_reflns_limit_h_min -31
_diffrn_reflns_limit_k_max 19
_diffrn_reflns_limit_k_min -17
_diffrn_reflns_limit_l_max 11
_diffrn_reflns_limit_l_min -7
_diffrn_reflns_number 22238
_diffrn_reflns_point_group_measured_fraction_full 0.990
_diffrn_reflns_point_group_measured_fraction_max 0.990
_diffrn_reflns_theta_full 25.242
_diffrn_reflns_theta_max 25.496
_diffrn_reflns_theta_min 1.489
_exptl_absorpt_coefficient_mu 0.094
_exptl_absorpt_correction_T_max 0.7512
_exptl_absorpt_correction_T_min 0.6522
_exptl_absorpt_correction_type none
_exptl_absorpt_process_details
;
SADABS-2016/2 (Bruker,2016/2) was used for absorption correction.
wR2(int) was 0.0828 before and 0.0405 after correction.
The Ratio of minimum to maximum transmission is 0.8682.
The \l/2 correction factor is Not present.
;
_exptl_crystal_colour brown
_exptl_crystal_density_diffrn 1.421
_exptl_crystal_description block
_exptl_crystal_F_000 1728
_exptl_crystal_size_max 0.150
_exptl_crystal_size_mid 0.140
_exptl_crystal_size_min 0.120
_refine_diff_density_max 0.349
_refine_diff_density_min -0.290
_refine_diff_density_rms 0.044
_refine_ls_extinction_method none
_refine_ls_goodness_of_fit_ref 1.065
_refine_ls_hydrogen_treatment constr
_refine_ls_matrix_type full
_refine_ls_number_parameters 577
_refine_ls_number_reflns 7192
_refine_ls_number_restraints 0
_refine_ls_restrained_S_all 1.065
_refine_ls_R_factor_all 0.0728
_refine_ls_R_factor_gt 0.0468
_refine_ls_shift/su_max 0.000
_refine_ls_shift/su_mean 0.000
_refine_ls_structure_factor_coef Fsqd
_refine_ls_weighting_details 'w=1/[\s^2^(Fo^2^)+(0.0613P)^2^+0.6105P] where P=(Fo^2^+2Fc^2^)/3'
_refine_ls_weighting_scheme calc
_refine_ls_wR_factor_gt 0.1141
_refine_ls_wR_factor_ref 0.1291
_reflns_Friedel_coverage 0.000
_reflns_number_gt 5058
_reflns_number_total 7192
_reflns_threshold_expression 'I > 2\s(I)'
_cod_data_source_file d4ce00440j2.cif
_cod_data_source_block shelx
_cod_depositor_comments 'Adding full bibliography for 7249065--7249067.cif.'
_cod_original_sg_symbol_H-M 'P 21/c'
_cod_database_code 7249065
_shelx_shelxl_version_number 2018/3
_shelx_space_group_comment
;
The symmetry employed for this shelxl refinement is uniquely defined
by the following loop, which should always be used as a source of
symmetry information in preference to the above space-group names.
They are only intended as comments.
;
_shelx_estimated_absorpt_t_min 0.986
_shelx_estimated_absorpt_t_max 0.989

loop_
_space_group_symop_operation_xyz
'x, y, z'
'-x, y+1/2, -z+1/2'
'-x, -y, -z'
'x, -y-1/2, z-1/2'

loop_
_atom_site_label
_atom_site_type_symbol
_atom_site_fract_x
_atom_site_fract_y
_atom_site_fract_z
_atom_site_U_iso_or_equiv
_atom_site_adp_type
_atom_site_occupancy
_atom_site_site_symmetry_order
_atom_site_calc_flag
_atom_site_refinement_flags_posn
_atom_site_refinement_flags_adp
_atom_site_refinement_flags_occupancy
_atom_site_disorder_assembly
_atom_site_disorder_group
C1 C -0.02166(8) 0.76987(14) 1.0381(2) 0.0374(5) Uani 1 1 d . . . . .
H1 H -0.048497 0.766632 1.095228 0.045 Uiso 1 1 calc R U . . .
C2 C -0.00398(8) 0.84792(14) 1.0064(2) 0.0343(5) Uani 1 1 d . . . . .
H2 H -0.018960 0.896375 1.039327 0.041 Uiso 1 1 calc R U . . .
C3 C 0.03574(8) 0.85325(13) 0.9264(2) 0.0324(5) Uani 1 1 d . . . . .
H3 H 0.048731 0.905744 0.904220 0.039 Uiso 1 1 calc R U . . .
C4 C 0.05696(7) 0.78079(13) 0.87761(19) 0.0286(4) Uani 1 1 d . . . . .
C5 C 0.03513(8) 0.70427(13) 0.91212(19) 0.0303(4) Uani 1 1 d . . . . .
C6 C 0.05293(7) 0.62579(13) 0.85975(19) 0.0300(4) Uani 1 1 d . . . . .
C7 C 0.04518(9) 0.48435(14) 0.8477(2) 0.0381(5) Uani 1 1 d . . . . .
H7 H 0.029620 0.434976 0.875073 0.046 Uiso 1 1 calc R U . . .
C8 C 0.08308(8) 0.47784(14) 0.7586(2) 0.0371(5) Uani 1 1 d . . . . .
H8 H 0.092236 0.425463 0.724661 0.045 Uiso 1 1 calc R U . . .
C9 C 0.10674(8) 0.54846(13) 0.7210(2) 0.0334(5) Uani 1 1 d . . . . .
H9 H 0.132608 0.545740 0.660761 0.040 Uiso 1 1 calc R U . . .
C10 C 0.09222(7) 0.62471(13) 0.77287(19) 0.0292(4) Uani 1 1 d . . . . .
C11 C 0.11479(7) 0.70223(12) 0.74239(18) 0.0269(4) Uani 1 1 d . . . . .
C12 C 0.09822(7) 0.77592(12) 0.79251(19) 0.0275(4) Uani 1 1 d . . . . .
C13 C 0.16110(7) 0.79511(13) 0.66222(19) 0.0285(4) Uani 1 1 d . . . . .
C14 C 0.19683(7) 0.83377(13) 0.57578(19) 0.0284(4) Uani 1 1 d . . . . .
C15 C 0.23298(8) 0.78139(13) 0.5247(2) 0.0311(4) Uani 1 1 d . . . . .
H15 H 0.236474 0.725752 0.556975 0.037 Uiso 1 1 calc R U . . .
C16 C 0.26344(8) 0.80997(14) 0.4280(2) 0.0336(5) Uani 1 1 d . . . . .
H16 H 0.287153 0.774153 0.391632 0.040 Uiso 1 1 calc R U . . .
C17 C 0.25875(7) 0.89162(14) 0.38531(19) 0.0320(5) Uani 1 1 d . . . . .
C18 C 0.22516(8) 0.94555(14) 0.4369(2) 0.0345(5) Uani 1 1 d . . . . .
H18 H 0.223424 1.001866 0.408023 0.041 Uiso 1 1 calc R U . . .
C19 C 0.19391(8) 0.91613(13) 0.5318(2) 0.0342(5) Uani 1 1 d . . . . .
H19 H 0.170258 0.952505 0.567106 0.041 Uiso 1 1 calc R U . . .
C20 C 0.13305(8) 0.92205(13) 0.7845(2) 0.0305(4) Uani 1 1 d . . . . .
C21 C 0.09588(8) 0.97905(13) 0.7224(2) 0.0350(5) Uani 1 1 d . . . . .
H21 H 0.066736 0.961788 0.653979 0.042 Uiso 1 1 calc R U . . .
C22 C 0.10201(9) 1.06163(14) 0.7620(2) 0.0442(6) Uani 1 1 d . . . . .
H22 H 0.077014 1.101351 0.720412 0.053 Uiso 1 1 calc R U . . .
C23 C 0.14453(10) 1.08595(16) 0.8621(3) 0.0506(6) Uani 1 1 d . . . . .
H23 H 0.148405 1.142393 0.889509 0.061 Uiso 1 1 calc R U . . .
C24 C 0.18137(10) 1.02904(16) 0.9226(3) 0.0507(6) Uani 1 1 d . . . . .
H24 H 0.210662 1.046498 0.990319 0.061 Uiso 1 1 calc R U . . .
C25 C 0.17561(9) 0.94626(15) 0.8844(2) 0.0397(5) Uani 1 1 d . . . . .
H25 H 0.200635 0.906705 0.926543 0.048 Uiso 1 1 calc R U . . .
N1 N -0.00326(7) 0.69981(12) 0.99324(18) 0.0366(4) Uani 1 1 d . . . . .
N2 N 0.02983(7) 0.55552(11) 0.89608(18) 0.0361(4) Uani 1 1 d . . . . .
N3 N 0.12854(6) 0.83651(10) 0.74162(16) 0.0282(4) Uani 1 1 d . . . . .
N4 N 0.15333(6) 0.71454(10) 0.66087(16) 0.0290(4) Uani 1 1 d . . . . .
N5 N 0.28886(7) 0.92128(13) 0.27741(18) 0.0399(4) Uani 1 1 d . . . . .
O1 O 0.30947(7) 0.87052(11) 0.20874(16) 0.0502(4) Uani 1 1 d . . . . .
O2 O 0.29176(7) 0.99667(12) 0.26056(19) 0.0568(5) Uani 1 1 d . . . . .
C26 C 0.59952(9) 0.25901(15) 0.4563(2) 0.0413(5) Uani 1 1 d . . . . .
H26 H 0.631632 0.272386 0.425992 0.050 Uiso 1 1 calc R U . . .
C27 C 0.56037(9) 0.31945(15) 0.4408(2) 0.0407(5) Uani 1 1 d . . . . .
H27 H 0.566528 0.372821 0.405122 0.049 Uiso 1 1 calc R U . . .
C28 C 0.51299(8) 0.30008(14) 0.4780(2) 0.0368(5) Uani 1 1 d . . . . .
H28 H 0.485300 0.339194 0.465880 0.044 Uiso 1 1 calc R U . . .
C29 C 0.50612(8) 0.22114(13) 0.53470(19) 0.0323(5) Uani 1 1 d . . . . .
C30 C 0.54823(8) 0.16521(13) 0.55149(19) 0.0326(5) Uani 1 1 d . . . . .
C31 C 0.54325(8) 0.08383(13) 0.61501(19) 0.0322(5) Uani 1 1 d . . . . .
C32 C 0.58262(8) -0.04006(15) 0.6862(2) 0.0389(5) Uani 1 1 d . . . . .
H32 H 0.612145 -0.075427 0.692759 0.047 Uiso 1 1 calc R U . . .
C33 C 0.53874(8) -0.06921(15) 0.7395(2) 0.0380(5) Uani 1 1 d . . . . .
H33 H 0.538965 -0.122108 0.783321 0.046 Uiso 1 1 calc R U . . .
C34 C 0.49530(8) -0.01924(14) 0.7268(2) 0.0351(5) Uani 1 1 d . . . . .
H34 H 0.464936 -0.037403 0.761750 0.042 Uiso 1 1 calc R U . . .
C35 C 0.49606(8) 0.05873(13) 0.66176(19) 0.0319(5) Uani 1 1 d . . . . .
C36 C 0.45382(8) 0.11699(13) 0.63698(19) 0.0309(4) Uani 1 1 d . . . . .
C37 C 0.45832(8) 0.19394(13) 0.5775(2) 0.0324(5) Uani 1 1 d . . . . .
C38 C 0.37950(8) 0.18712(14) 0.6169(2) 0.0359(5) Uani 1 1 d . . . . .
C39 C 0.32528(8) 0.20888(14) 0.6281(2) 0.0382(5) Uani 1 1 d . . . . .
C40 C 0.31577(11) 0.28725(17) 0.6701(4) 0.0686(8) Uani 1 1 d . . . . .
H40 H 0.343665 0.325957 0.686193 0.082 Uiso 1 1 calc R U . . .
C41 C 0.26667(12) 0.3114(2) 0.6897(4) 0.0799(10) Uani 1 1 d . . . . .
H41 H 0.260680 0.365701 0.721706 0.096 Uiso 1 1 calc R U . . .
C42 C 0.22662(10) 0.25573(18) 0.6623(3) 0.0590(7) Uani 1 1 d . . . . .
C43 C 0.23384(10) 0.1786(2) 0.6123(4) 0.0742(9) Uani 1 1 d . . . . .
H43 H 0.205151 0.141839 0.588984 0.089 Uiso 1 1 calc R U . . .
C44 C 0.28369(10) 0.15455(18) 0.5957(4) 0.0658(8) Uani 1 1 d . . . . .
H44 H 0.289405 0.100565 0.561909 0.079 Uiso 1 1 calc R U . . .
C45 C 0.37835(8) 0.05019(13) 0.7385(2) 0.0308(4) Uani 1 1 d . . . . .
C46 C 0.36286(8) -0.02390(14) 0.6728(2) 0.0352(5) Uani 1 1 d . . . . .
H46 H 0.369205 -0.035236 0.578329 0.042 Uiso 1 1 calc R U . . .
C47 C 0.33782(8) -0.08188(14) 0.7464(2) 0.0385(5) Uani 1 1 d . . . . .
H47 H 0.327566 -0.133669 0.703252 0.046 Uiso 1 1 calc R U . . .
C48 C 0.32794(8) -0.06376(14) 0.8827(2) 0.0383(5) Uani 1 1 d . . . . .
H48 H 0.310002 -0.102671 0.932130 0.046 Uiso 1 1 calc R U . . .
C49 C 0.34394(9) 0.01030(15) 0.9472(2) 0.0412(5) Uani 1 1 d . . . . .
H49 H 0.337416 0.021751 1.041470 0.049 Uiso 1 1 calc R U . . .
C50 C 0.36948(8) 0.06834(14) 0.8759(2) 0.0374(5) Uani 1 1 d . . . . .
H50 H 0.380636 0.119425 0.920414 0.045 Uiso 1 1 calc R U . . .
N6 N 0.58551(7) 0.03351(12) 0.62745(17) 0.0356(4) Uani 1 1 d . . . . .
N7 N 0.59474(7) 0.18443(12) 0.51050(18) 0.0389(4) Uani 1 1 d . . . . .
N8 N 0.40246(6) 0.11276(11) 0.66174(17) 0.0318(4) Uani 1 1 d . . . . .
N9 N 0.41205(7) 0.23780(11) 0.56527(18) 0.0371(4) Uani 1 1 d . . . . .
N10 N 0.17458(12) 0.2809(2) 0.6880(4) 0.0908(10) Uani 1 1 d . . . . .
O3 O 0.17207(13) 0.3437(3) 0.7594(5) 0.1726(19) Uani 1 1 d . . . . .
O4 O 0.13739(10) 0.24094(19) 0.6336(4) 0.1294(14) Uani 1 1 d . . . . .

loop_
_atom_site_aniso_label
_atom_site_aniso_U_11
_atom_site_aniso_U_22
_atom_site_aniso_U_33
_atom_site_aniso_U_23
_atom_site_aniso_U_13
_atom_site_aniso_U_12
C1 0.0326(11) 0.0482(14) 0.0352(11) -0.0023(9) 0.0170(9) -0.0016(10)
C2 0.0303(10) 0.0427(13) 0.0322(10) -0.0006(9) 0.0116(8) 0.0022(9)
C3 0.0312(10) 0.0376(12) 0.0304(10) 0.0027(8) 0.0105(8) -0.0012(9)
C4 0.0258(10) 0.0381(12) 0.0226(9) 0.0004(8) 0.0056(7) -0.0013(8)
C5 0.0285(10) 0.0381(12) 0.0254(9) 0.0022(8) 0.0073(8) -0.0033(9)
C6 0.0280(10) 0.0363(12) 0.0266(9) 0.0038(8) 0.0076(8) -0.0033(9)
C7 0.0402(12) 0.0330(13) 0.0428(12) 0.0040(9) 0.0116(9) -0.0066(10)
C8 0.0365(11) 0.0327(12) 0.0428(11) -0.0019(9) 0.0086(9) -0.0013(9)
C9 0.0311(10) 0.0384(12) 0.0322(10) 0.0002(9) 0.0094(8) -0.0018(9)
C10 0.0276(10) 0.0361(12) 0.0243(9) 0.0023(8) 0.0054(8) -0.0017(8)
C11 0.0249(9) 0.0349(12) 0.0223(9) 0.0020(8) 0.0079(7) -0.0036(8)
C12 0.0262(10) 0.0327(11) 0.0246(9) 0.0018(8) 0.0071(7) -0.0024(8)
C13 0.0258(9) 0.0348(12) 0.0258(9) 0.0006(8) 0.0075(8) 0.0006(8)
C14 0.0226(9) 0.0379(12) 0.0254(9) -0.0002(8) 0.0065(7) -0.0036(8)
C15 0.0286(10) 0.0357(12) 0.0302(10) 0.0021(8) 0.0084(8) -0.0013(9)
C16 0.0290(10) 0.0441(13) 0.0300(10) -0.0021(9) 0.0113(8) -0.0008(9)
C17 0.0262(10) 0.0461(13) 0.0253(9) 0.0024(8) 0.0087(8) -0.0067(9)
C18 0.0342(11) 0.0359(12) 0.0357(11) 0.0060(9) 0.0127(9) -0.0028(9)
C19 0.0299(10) 0.0384(13) 0.0367(10) 0.0036(9) 0.0127(8) 0.0008(9)
C20 0.0311(10) 0.0323(12) 0.0312(10) -0.0001(8) 0.0144(8) -0.0043(9)
C21 0.0325(11) 0.0386(13) 0.0369(11) 0.0034(9) 0.0148(9) -0.0004(9)
C22 0.0470(13) 0.0378(14) 0.0537(13) 0.0058(10) 0.0261(11) 0.0061(10)
C23 0.0610(16) 0.0366(14) 0.0594(15) -0.0098(11) 0.0257(12) -0.0094(12)
C24 0.0519(15) 0.0501(16) 0.0503(14) -0.0119(11) 0.0093(11) -0.0139(12)
C25 0.0356(11) 0.0421(14) 0.0417(12) 0.0008(10) 0.0072(9) -0.0036(10)
N1 0.0342(9) 0.0446(11) 0.0346(9) 0.0003(8) 0.0162(7) -0.0043(8)
N2 0.0370(9) 0.0355(11) 0.0383(9) 0.0032(8) 0.0131(8) -0.0064(8)
N3 0.0270(8) 0.0305(10) 0.0294(8) 0.0006(7) 0.0108(6) -0.0023(7)
N4 0.0264(8) 0.0347(10) 0.0273(8) 0.0019(7) 0.0082(6) -0.0030(7)
N5 0.0367(10) 0.0501(13) 0.0359(9) 0.0040(9) 0.0146(8) -0.0063(9)
O1 0.0534(10) 0.0643(11) 0.0397(8) -0.0094(8) 0.0270(8) -0.0091(9)
O2 0.0557(11) 0.0555(12) 0.0665(11) 0.0199(9) 0.0315(9) 0.0000(9)
C26 0.0361(12) 0.0512(15) 0.0389(12) 0.0081(10) 0.0126(9) -0.0094(10)
C27 0.0417(12) 0.0446(14) 0.0364(11) 0.0087(10) 0.0085(9) -0.0113(10)
C28 0.0358(11) 0.0422(13) 0.0331(11) 0.0030(9) 0.0079(9) -0.0053(10)
C29 0.0338(11) 0.0392(12) 0.0255(10) 0.0011(8) 0.0093(8) -0.0065(9)
C30 0.0317(10) 0.0423(13) 0.0251(9) -0.0010(8) 0.0081(8) -0.0083(9)
C31 0.0329(10) 0.0423(13) 0.0226(9) -0.0019(8) 0.0082(8) -0.0040(9)
C32 0.0354(11) 0.0492(14) 0.0329(11) 0.0059(9) 0.0078(9) 0.0051(10)
C33 0.0388(12) 0.0428(14) 0.0329(10) 0.0053(9) 0.0073(9) 0.0001(10)
C34 0.0341(11) 0.0435(13) 0.0296(10) 0.0022(9) 0.0110(8) -0.0059(9)
C35 0.0332(10) 0.0400(13) 0.0241(9) -0.0012(8) 0.0093(8) -0.0039(9)
C36 0.0293(10) 0.0366(12) 0.0287(10) -0.0004(8) 0.0107(8) -0.0035(8)
C37 0.0306(10) 0.0379(12) 0.0303(10) 0.0000(8) 0.0097(8) -0.0035(9)
C38 0.0352(11) 0.0359(12) 0.0389(11) -0.0003(9) 0.0127(9) -0.0029(9)
C39 0.0327(11) 0.0362(13) 0.0480(12) 0.0036(9) 0.0130(9) -0.0020(9)
C40 0.0458(15) 0.0387(16) 0.122(3) -0.0142(15) 0.0165(15) -0.0022(12)
C41 0.0590(19) 0.056(2) 0.127(3) -0.0162(18) 0.0218(18) 0.0172(15)
C42 0.0406(14) 0.0555(18) 0.0849(19) 0.0279(14) 0.0218(13) 0.0215(13)
C43 0.0319(13) 0.058(2) 0.133(3) 0.0125(18) 0.0152(15) -0.0026(13)
C44 0.0369(13) 0.0481(17) 0.112(2) -0.0135(15) 0.0093(14) -0.0008(12)
C45 0.0281(10) 0.0348(12) 0.0324(10) 0.0011(8) 0.0131(8) -0.0031(8)
C46 0.0357(11) 0.0433(13) 0.0289(10) -0.0034(9) 0.0118(8) -0.0064(9)
C47 0.0385(11) 0.0396(13) 0.0386(11) -0.0020(9) 0.0094(9) -0.0103(10)
C48 0.0356(11) 0.0468(14) 0.0348(11) 0.0058(9) 0.0126(9) -0.0082(10)
C49 0.0445(12) 0.0547(15) 0.0283(10) -0.0010(10) 0.0172(9) -0.0070(11)
C50 0.0369(11) 0.0427(13) 0.0343(11) -0.0074(9) 0.0113(9) -0.0058(10)
N6 0.0323(9) 0.0467(12) 0.0289(8) 0.0034(8) 0.0085(7) -0.0005(8)
N7 0.0332(9) 0.0488(12) 0.0373(9) 0.0025(8) 0.0140(7) -0.0077(8)
N8 0.0297(9) 0.0334(10) 0.0350(9) 0.0008(7) 0.0129(7) -0.0038(7)
N9 0.0337(9) 0.0379(11) 0.0419(10) 0.0029(8) 0.0127(8) -0.0038(8)
N10 0.0539(18) 0.096(2) 0.129(3) 0.047(2) 0.0355(17) 0.0392(17)
O3 0.095(2) 0.223(5) 0.203(4) -0.045(3) 0.035(2) 0.095(3)
O4 0.0399(13) 0.109(2) 0.243(4) 0.079(2) 0.0352(18) 0.0181(14)

loop_
_atom_type_symbol
_atom_type_description
_atom_type_scat_dispersion_real
_atom_type_scat_dispersion_imag
_atom_type_scat_source
C C 0.0033 0.0016 'International Tables Vol C Tables 4.2.6.8 and 6.1.1.4'
H H 0.0000 0.0000 'International Tables Vol C Tables 4.2.6.8 and 6.1.1.4'
N N 0.0061 0.0033 'International Tables Vol C Tables 4.2.6.8 and 6.1.1.4'
O O 0.0106 0.0060 'International Tables Vol C Tables 4.2.6.8 and 6.1.1.4'

loop_
_geom_angle_atom_site_label_1
_geom_angle_atom_site_label_2
_geom_angle_atom_site_label_3
_geom_angle
_geom_angle_site_symmetry_1
_geom_angle_site_symmetry_3
_geom_angle_publ_flag
N1 C1 C2 123.89(19) . . ?
N1 C1 H1 118.1 . . ?
C2 C1 H1 118.1 . . ?
C3 C2 C1 118.5(2) . . ?
C3 C2 H2 120.7 . . ?
C1 C2 H2 120.7 . . ?
C2 C3 C4 119.8(2) . . ?
C2 C3 H3 120.1 . . ?
C4 C3 H3 120.1 . . ?
C3 C4 C5 117.33(18) . . ?
C3 C4 C12 126.51(19) . . ?
C5 C4 C12 116.14(18) . . ?
N1 C5 C4 122.27(19) . . ?
N1 C5 C6 116.54(18) . . ?
C4 C5 C6 121.19(17) . . ?
N2 C6 C10 121.95(19) . . ?
N2 C6 C5 117.68(17) . . ?
C10 C6 C5 120.37(18) . . ?
N2 C7 C8 123.6(2) . . ?
N2 C7 H7 118.2 . . ?
C8 C7 H7 118.2 . . ?
C9 C8 C7 118.8(2) . . ?
C9 C8 H8 120.6 . . ?
C7 C8 H8 120.6 . . ?
C8 C9 C10 119.07(19) . . ?
C8 C9 H9 120.5 . . ?
C10 C9 H9 120.5 . . ?
C9 C10 C6 118.41(18) . . ?
C9 C10 C11 123.91(18) . . ?
C6 C10 C11 117.68(18) . . ?
N4 C11 C12 111.37(17) . . ?
N4 C11 C10 126.79(18) . . ?
C12 C11 C10 121.83(17) . . ?
C11 C12 N3 105.36(16) . . ?
C11 C12 C4 122.74(18) . . ?
N3 C12 C4 131.89(18) . . ?
N4 C13 N3 112.07(17) . . ?
N4 C13 C14 121.61(17) . . ?
N3 C13 C14 126.04(18) . . ?
C19 C14 C15 118.70(18) . . ?
C19 C14 C13 124.26(18) . . ?
C15 C14 C13 116.79(18) . . ?
C16 C15 C14 120.7(2) . . ?
C16 C15 H15 119.6 . . ?
C14 C15 H15 119.6 . . ?
C17 C16 C15 118.70(19) . . ?
C17 C16 H16 120.6 . . ?
C15 C16 H16 120.6 . . ?
C18 C17 C16 122.25(18) . . ?
C18 C17 N5 118.68(19) . . ?
C16 C17 N5 119.03(19) . . ?
C17 C18 C19 118.8(2) . . ?
C17 C18 H18 120.6 . . ?
C19 C18 H18 120.6 . . ?
C18 C19 C14 120.7(2) . . ?
C18 C19 H19 119.6 . . ?
C14 C19 H19 119.6 . . ?
C25 C20 C21 121.1(2) . . ?
C25 C20 N3 118.76(18) . . ?
C21 C20 N3 120.08(17) . . ?
C22 C21 C20 119.0(2) . . ?
C22 C21 H21 120.5 . . ?
C20 C21 H21 120.5 . . ?
C23 C22 C21 120.0(2) . . ?
C23 C22 H22 120.0 . . ?
C21 C22 H22 120.0 . . ?
C24 C23 C22 120.7(2) . . ?
C24 C23 H23 119.7 . . ?
C22 C23 H23 119.7 . . ?
C23 C24 C25 120.0(2) . . ?
C23 C24 H24 120.0 . . ?
C25 C24 H24 120.0 . . ?
C20 C25 C24 119.3(2) . . ?
C20 C25 H25 120.4 . . ?
C24 C25 H25 120.4 . . ?
C1 N1 C5 118.16(19) . . ?
C7 N2 C6 118.14(18) . . ?
C13 N3 C12 105.98(16) . . ?
C13 N3 C20 125.82(16) . . ?
C12 N3 C20 127.18(16) . . ?
C13 N4 C11 105.21(16) . . ?
O1 N5 O2 123.68(18) . . ?
O1 N5 C17 118.62(19) . . ?
O2 N5 C17 117.70(19) . . ?
N7 C26 C27 124.3(2) . . ?
N7 C26 H26 117.8 . . ?
C27 C26 H26 117.8 . . ?
C28 C27 C26 118.7(2) . . ?
C28 C27 H27 120.7 . . ?
C26 C27 H27 120.7 . . ?
C27 C28 C29 118.8(2) . . ?
C27 C28 H28 120.6 . . ?
C29 C28 H28 120.6 . . ?
C30 C29 C28 118.77(19) . . ?
C30 C29 C37 117.51(19) . . ?
C28 C29 C37 123.7(2) . . ?
N7 C30 C29 121.92(19) . . ?
N7 C30 C31 117.70(19) . . ?
C29 C30 C31 120.38(18) . . ?
N6 C31 C35 121.70(19) . . ?
N6 C31 C30 116.84(18) . . ?
C35 C31 C30 121.45(19) . . ?
N6 C32 C33 124.1(2) . . ?
N6 C32 H32 118.0 . . ?
C33 C32 H32 118.0 . . ?
C34 C33 C32 118.3(2) . . ?
C34 C33 H33 120.9 . . ?
C32 C33 H33 120.9 . . ?
C33 C34 C35 119.68(19) . . ?
C33 C34 H34 120.2 . . ?
C35 C34 H34 120.2 . . ?
C34 C35 C31 117.75(19) . . ?
C34 C35 C36 126.54(18) . . ?
C31 C35 C36 115.71(19) . . ?
C37 C36 N8 105.13(17) . . ?
C37 C36 C35 123.05(18) . . ?
N8 C36 C35 131.81(18) . . ?
C36 C37 N9 111.48(18) . . ?
C36 C37 C29 121.80(19) . . ?
N9 C37 C29 126.71(19) . . ?
N9 C38 N8 112.56(19) . . ?
N9 C38 C39 123.6(2) . . ?
N8 C38 C39 123.81(19) . . ?
C40 C39 C44 118.8(2) . . ?
C40 C39 C38 117.7(2) . . ?
C44 C39 C38 123.4(2) . . ?
C39 C40 C41 121.4(3) . . ?
C39 C40 H40 119.3 . . ?
C41 C40 H40 119.3 . . ?
C42 C41 C40 118.6(3) . . ?
C42 C41 H41 120.7 . . ?
C40 C41 H41 120.7 . . ?
C43 C42 C41 121.8(3) . . ?
C43 C42 N10 119.7(3) . . ?
C41 C42 N10 118.5(3) . . ?
C42 C43 C44 118.9(3) . . ?
C42 C43 H43 120.5 . . ?
C44 C43 H43 120.5 . . ?
C43 C44 C39 120.3(3) . . ?
C43 C44 H44 119.9 . . ?
C39 C44 H44 119.9 . . ?
C46 C45 C50 121.55(19) . . ?
C46 C45 N8 120.16(17) . . ?
C50 C45 N8 118.24(18) . . ?
C45 C46 C47 119.23(18) . . ?
C45 C46 H46 120.4 . . ?
C47 C46 H46 120.4 . . ?
C48 C47 C46 119.7(2) . . ?
C48 C47 H47 120.2 . . ?
C46 C47 H47 120.2 . . ?
C49 C48 C47 120.4(2) . . ?
C49 C48 H48 119.8 . . ?
C47 C48 H48 119.8 . . ?
C48 C49 C50 120.64(19) . . ?
C48 C49 H49 119.7 . . ?
C50 C49 H49 119.7 . . ?
C45 C50 C49 118.5(2) . . ?
C45 C50 H50 120.7 . . ?
C49 C50 H50 120.7 . . ?
C32 N6 C31 118.45(18) . . ?
C26 N7 C30 117.49(19) . . ?
C38 N8 C36 106.40(16) . . ?
C38 N8 C45 124.36(17) . . ?
C36 N8 C45 128.63(17) . . ?
C38 N9 C37 104.42(18) . . ?
O4 N10 O3 124.5(3) . . ?
O4 N10 C42 118.4(4) . . ?
O3 N10 C42 117.0(4) . . ?

loop_
_geom_bond_atom_site_label_1
_geom_bond_atom_site_label_2
_geom_bond_distance
_geom_bond_site_symmetry_2
_geom_bond_publ_flag
C1 N1 1.327(3) . ?
C1 C2 1.393(3) . ?
C1 H1 0.9500 . ?
C2 C3 1.378(3) . ?
C2 H2 0.9500 . ?
C3 C4 1.405(3) . ?
C3 H3 0.9500 . ?
C4 C5 1.422(3) . ?
C4 C12 1.443(3) . ?
C5 N1 1.355(2) . ?
C5 C6 1.465(3) . ?
C6 N2 1.356(3) . ?
C6 C10 1.410(3) . ?
C7 N2 1.324(3) . ?
C7 C8 1.400(3) . ?
C7 H7 0.9500 . ?
C8 C9 1.371(3) . ?
C8 H8 0.9500 . ?
C9 C10 1.402(3) . ?
C9 H9 0.9500 . ?
C10 C11 1.434(3) . ?
C11 N4 1.373(2) . ?
C11 C12 1.378(3) . ?
C12 N3 1.392(2) . ?
C13 N4 1.319(3) . ?
C13 N3 1.391(2) . ?
C13 C14 1.472(3) . ?
C14 C19 1.394(3) . ?
C14 C15 1.408(3) . ?
C15 C16 1.382(3) . ?
C15 H15 0.9500 . ?
C16 C17 1.381(3) . ?
C16 H16 0.9500 . ?
C17 C18 1.378(3) . ?
C17 N5 1.463(3) . ?
C18 C19 1.388(3) . ?
C18 H18 0.9500 . ?
C19 H19 0.9500 . ?
C20 C25 1.383(3) . ?
C20 C21 1.391(3) . ?
C20 N3 1.441(3) . ?
C21 C22 1.390(3) . ?
C21 H21 0.9500 . ?
C22 C23 1.383(4) . ?
C22 H22 0.9500 . ?
C23 C24 1.380(4) . ?
C23 H23 0.9500 . ?
C24 C25 1.389(3) . ?
C24 H24 0.9500 . ?
C25 H25 0.9500 . ?
N5 O1 1.223(2) . ?
N5 O2 1.234(3) . ?
C26 N7 1.324(3) . ?
C26 C27 1.400(3) . ?
C26 H26 0.9500 . ?
C27 C28 1.370(3) . ?
C27 H27 0.9500 . ?
C28 C29 1.407(3) . ?
C28 H28 0.9500 . ?
C29 C30 1.407(3) . ?
C29 C37 1.436(3) . ?
C30 N7 1.363(3) . ?
C30 C31 1.461(3) . ?
C31 N6 1.355(3) . ?
C31 C35 1.428(3) . ?
C32 N6 1.321(3) . ?
C32 C33 1.401(3) . ?
C32 H32 0.9500 . ?
C33 C34 1.376(3) . ?
C33 H33 0.9500 . ?
C34 C35 1.404(3) . ?
C34 H34 0.9500 . ?
C35 C36 1.435(3) . ?
C36 C37 1.379(3) . ?
C36 N8 1.393(2) . ?
C37 N9 1.383(3) . ?
C38 N9 1.326(3) . ?
C38 N8 1.378(3) . ?
C38 C39 1.471(3) . ?
C39 C40 1.363(4) . ?
C39 C44 1.386(3) . ?
C40 C41 1.374(4) . ?
C40 H40 0.9500 . ?
C41 C42 1.367(4) . ?
C41 H41 0.9500 . ?
C42 C43 1.358(4) . ?
C42 N10 1.468(4) . ?
C43 C44 1.384(4) . ?
C43 H43 0.9500 . ?
C44 H44 0.9500 . ?
C45 C46 1.378(3) . ?
C45 C50 1.384(3) . ?
C45 N8 1.446(3) . ?
C46 C47 1.391(3) . ?
C46 H46 0.9500 . ?
C47 C48 1.383(3) . ?
C47 H47 0.9500 . ?
C48 C49 1.376(3) . ?
C48 H48 0.9500 . ?
C49 C50 1.386(3) . ?
C49 H49 0.9500 . ?
C50 H50 0.9500 . ?
N10 O4 1.202(4) . ?
N10 O3 1.227(5) . ?

loop_
_geom_torsion_atom_site_label_1
_geom_torsion_atom_site_label_2
_geom_torsion_atom_site_label_3
_geom_torsion_atom_site_label_4
_geom_torsion
_geom_torsion_site_symmetry_1
_geom_torsion_site_symmetry_2
_geom_torsion_site_symmetry_3
_geom_torsion_site_symmetry_4
_geom_torsion_publ_flag
N1 C1 C2 C3 -1.4(3) . . . . ?
C1 C2 C3 C4 0.7(3) . . . . ?
C2 C3 C4 C5 1.2(3) . . . . ?
C2 C3 C4 C12 179.62(18) . . . . ?
C3 C4 C5 N1 -2.4(3) . . . . ?
C12 C4 C5 N1 178.92(17) . . . . ?
C3 C4 C5 C6 176.90(17) . . . . ?
C12 C4 C5 C6 -1.7(3) . . . . ?
N1 C5 C6 N2 0.0(3) . . . . ?
C4 C5 C6 N2 -179.35(17) . . . . ?
N1 C5 C6 C10 179.10(17) . . . . ?
C4 C5 C6 C10 -0.3(3) . . . . ?
N2 C7 C8 C9 1.5(3) . . . . ?
C7 C8 C9 C10 -0.1(3) . . . . ?
C8 C9 C10 C6 -1.2(3) . . . . ?
C8 C9 C10 C11 179.09(18) . . . . ?
N2 C6 C10 C9 1.2(3) . . . . ?
C5 C6 C10 C9 -177.80(17) . . . . ?
N2 C6 C10 C11 -179.04(17) . . . . ?
C5 C6 C10 C11 1.9(3) . . . . ?
C9 C10 C11 N4 -0.4(3) . . . . ?
C6 C10 C11 N4 179.87(17) . . . . ?
C9 C10 C11 C12 178.16(18) . . . . ?
C6 C10 C11 C12 -1.6(3) . . . . ?
N4 C11 C12 N3 -1.0(2) . . . . ?
C10 C11 C12 N3 -179.80(16) . . . . ?
N4 C11 C12 C4 178.21(16) . . . . ?
C10 C11 C12 C4 -0.6(3) . . . . ?
C3 C4 C12 C11 -176.30(18) . . . . ?
C5 C4 C12 C11 2.2(3) . . . . ?
C3 C4 C12 N3 2.7(3) . . . . ?
C5 C4 C12 N3 -178.80(18) . . . . ?
N4 C13 C14 C19 156.68(19) . . . . ?
N3 C13 C14 C19 -16.9(3) . . . . ?
N4 C13 C14 C15 -17.4(3) . . . . ?
N3 C13 C14 C15 169.02(17) . . . . ?
C19 C14 C15 C16 -2.7(3) . . . . ?
C13 C14 C15 C16 171.75(17) . . . . ?
C14 C15 C16 C17 1.7(3) . . . . ?
C15 C16 C17 C18 0.7(3) . . . . ?
C15 C16 C17 N5 -176.88(17) . . . . ?
C16 C17 C18 C19 -1.9(3) . . . . ?
N5 C17 C18 C19 175.63(17) . . . . ?
C17 C18 C19 C14 0.8(3) . . . . ?
C15 C14 C19 C18 1.4(3) . . . . ?
C13 C14 C19 C18 -172.59(18) . . . . ?
C25 C20 C21 C22 0.1(3) . . . . ?
N3 C20 C21 C22 -177.91(17) . . . . ?
C20 C21 C22 C23 -0.2(3) . . . . ?
C21 C22 C23 C24 0.5(4) . . . . ?
C22 C23 C24 C25 -0.8(4) . . . . ?
C21 C20 C25 C24 -0.4(3) . . . . ?
N3 C20 C25 C24 177.67(19) . . . . ?
C23 C24 C25 C20 0.7(4) . . . . ?
C2 C1 N1 C5 0.2(3) . . . . ?
C4 C5 N1 C1 1.8(3) . . . . ?
C6 C5 N1 C1 -177.59(17) . . . . ?
C8 C7 N2 C6 -1.5(3) . . . . ?
C10 C6 N2 C7 0.1(3) . . . . ?
C5 C6 N2 C7 179.16(18) . . . . ?
N4 C13 N3 C12 -0.2(2) . . . . ?
C14 C13 N3 C12 173.84(17) . . . . ?
N4 C13 N3 C20 168.88(16) . . . . ?
C14 C13 N3 C20 -17.0(3) . . . . ?
C11 C12 N3 C13 0.74(19) . . . . ?
C4 C12 N3 C13 -178.40(18) . . . . ?
C11 C12 N3 C20 -168.18(17) . . . . ?
C4 C12 N3 C20 12.7(3) . . . . ?
C25 C20 N3 C13 -68.0(2) . . . . ?
C21 C20 N3 C13 110.1(2) . . . . ?
C25 C20 N3 C12 98.8(2) . . . . ?
C21 C20 N3 C12 -83.1(2) . . . . ?
N3 C13 N4 C11 -0.4(2) . . . . ?
C14 C13 N4 C11 -174.76(16) . . . . ?
C12 C11 N4 C13 0.9(2) . . . . ?
C10 C11 N4 C13 179.58(17) . . . . ?
C18 C17 N5 O1 -164.06(19) . . . . ?
C16 C17 N5 O1 13.6(3) . . . . ?
C18 C17 N5 O2 15.6(3) . . . . ?
C16 C17 N5 O2 -166.77(19) . . . . ?
N7 C26 C27 C28 -2.8(3) . . . . ?
C26 C27 C28 C29 2.0(3) . . . . ?
C27 C28 C29 C30 0.3(3) . . . . ?
C27 C28 C29 C37 180.00(19) . . . . ?
C28 C29 C30 N7 -2.0(3) . . . . ?
C37 C29 C30 N7 178.22(17) . . . . ?
C28 C29 C30 C31 177.66(17) . . . . ?
C37 C29 C30 C31 -2.1(3) . . . . ?
N7 C30 C31 N6 -0.3(3) . . . . ?
C29 C30 C31 N6 179.97(17) . . . . ?
N7 C30 C31 C35 179.62(17) . . . . ?
C29 C30 C31 C35 -0.1(3) . . . . ?
N6 C32 C33 C34 1.8(3) . . . . ?
C32 C33 C34 C35 -0.1(3) . . . . ?
C33 C34 C35 C31 -1.8(3) . . . . ?
C33 C34 C35 C36 178.26(19) . . . . ?
N6 C31 C35 C34 2.4(3) . . . . ?
C30 C31 C35 C34 -177.55(17) . . . . ?
N6 C31 C35 C36 -177.68(17) . . . . ?
C30 C31 C35 C36 2.4(3) . . . . ?
C34 C35 C36 C37 177.32(19) . . . . ?
C31 C35 C36 C37 -2.6(3) . . . . ?
C34 C35 C36 N8 -3.2(3) . . . . ?
C31 C35 C36 N8 176.86(18) . . . . ?
N8 C36 C37 N9 0.4(2) . . . . ?
C35 C36 C37 N9 -179.99(17) . . . . ?
N8 C36 C37 C29 -179.11(17) . . . . ?
C35 C36 C37 C29 0.5(3) . . . . ?
C30 C29 C37 C36 1.9(3) . . . . ?
C28 C29 C37 C36 -177.80(19) . . . . ?
C30 C29 C37 N9 -177.53(19) . . . . ?
C28 C29 C37 N9 2.7(3) . . . . ?
N9 C38 C39 C40 -39.5(3) . . . . ?
N8 C38 C39 C40 138.9(3) . . . . ?
N9 C38 C39 C44 139.2(3) . . . . ?
N8 C38 C39 C44 -42.4(4) . . . . ?
C44 C39 C40 C41 4.3(5) . . . . ?
C38 C39 C40 C41 -177.0(3) . . . . ?
C39 C40 C41 C42 -1.8(5) . . . . ?
C40 C41 C42 C43 -2.1(5) . . . . ?
C40 C41 C42 N10 178.0(3) . . . . ?
C41 C42 C43 C44 3.4(5) . . . . ?
N10 C42 C43 C44 -176.7(3) . . . . ?
C42 C43 C44 C39 -0.8(5) . . . . ?
C40 C39 C44 C43 -2.9(5) . . . . ?
C38 C39 C44 C43 178.4(3) . . . . ?
C50 C45 C46 C47 -0.2(3) . . . . ?
N8 C45 C46 C47 -177.38(19) . . . . ?
C45 C46 C47 C48 1.3(3) . . . . ?
C46 C47 C48 C49 -1.7(3) . . . . ?
C47 C48 C49 C50 1.0(3) . . . . ?
C46 C45 C50 C49 -0.6(3) . . . . ?
N8 C45 C50 C49 176.69(19) . . . . ?
C48 C49 C50 C45 0.2(3) . . . . ?
C33 C32 N6 C31 -1.3(3) . . . . ?
C35 C31 N6 C32 -0.9(3) . . . . ?
C30 C31 N6 C32 179.08(17) . . . . ?
C27 C26 N7 C30 1.1(3) . . . . ?
C29 C30 N7 C26 1.4(3) . . . . ?
C31 C30 N7 C26 -178.34(18) . . . . ?
N9 C38 N8 C36 0.3(2) . . . . ?
C39 C38 N8 C36 -178.30(19) . . . . ?
N9 C38 N8 C45 171.98(17) . . . . ?
C39 C38 N8 C45 -6.6(3) . . . . ?
C37 C36 N8 C38 -0.4(2) . . . . ?
C35 C36 N8 C38 -179.9(2) . . . . ?
C37 C36 N8 C45 -171.66(18) . . . . ?
C35 C36 N8 C45 8.8(3) . . . . ?
C46 C45 N8 C38 111.4(2) . . . . ?
C50 C45 N8 C38 -66.0(3) . . . . ?
C46 C45 N8 C36 -78.8(3) . . . . ?
C50 C45 N8 C36 103.8(2) . . . . ?
N8 C38 N9 C37 0.0(2) . . . . ?
C39 C38 N9 C37 178.57(19) . . . . ?
C36 C37 N9 C38 -0.3(2) . . . . ?
C29 C37 N9 C38 179.24(19) . . . . ?
C43 C42 N10 O4 -17.1(4) . . . . ?
C41 C42 N10 O4 162.8(3) . . . . ?
C43 C42 N10 O3 165.7(4) . . . . ?
C41 C42 N10 O3 -14.4(5) . . . . ?
